data_4341860
loop_
_publ_author_name
'Dau, Thuy Minh'
'Chen, Yi-An'
'Karttunen, Antti J.'
'Grachova, Elena V.'
'Tunik, Sergey P.'
'Lin, Ke-Ting'
'Hung, Wen-Yi'
'Chou, Pi-Tai'
'Pakkanen, Tapani A.'
'Koshevoy, Igor O.'

_publ_section_title
;
 Tetragold(I) Complexes: Solution Isomerization and Tunable Solid-State
 Luminescence.
;
_journal_name_full 'Inorganic chemistry'
_journal_page_first 141201154356007
_journal_paper_doi 10.1021/ic501470v
_journal_year 2014
_chemical_formula_moiety 'C92 H76 Au4 P6, 2(F6 P), C3 H6 O'
_chemical_formula_sum 'C95 H82 Au4 F12 O P8'
_chemical_formula_weight 2503.23
_chemical_name_systematic
; 
 ? 
;
_space_group_IT_number 14
_symmetry_cell_setting monoclinic
_symmetry_space_group_name_Hall '-P 2ybc'
_symmetry_space_group_name_H-M 'P 1 21/c 1'
_atom_sites_solution_hydrogens geom
_atom_sites_solution_primary direct
_atom_sites_solution_secondary difmap
_audit_creation_method SHELXL-97
_cell_angle_alpha 90.00
_cell_angle_beta 100.096(2)
_cell_angle_gamma 90.00
_cell_formula_units_Z 2
_cell_length_a 12.3155(4)
_cell_length_b 12.2783(5)
_cell_length_c 30.2738(10)
_cell_measurement_reflns_used 9928
_cell_measurement_temperature 120(2)
_cell_measurement_theta_max 27.04
_cell_measurement_theta_min 2.34
_cell_volume 4506.9(3)
_computing_cell_refinement 'SAINT (Bruker AXS, 2009)'
_computing_data_collection 'APEX2 (Bruker AXS, 2010)'
_computing_data_reduction 'SAINT (Bruker AXS, 2009)'
_computing_molecular_graphics 'Diamond v.3.2g (Brandenburg, 2011)'
_computing_publication_material 'SHELXL-97 (Sheldrick, 2008)'
_computing_structure_refinement 'SHELXL-97 (Sheldrick, 2008)'
_computing_structure_solution 'SHELXS-97 (Sheldrick, 2008)'
_diffrn_ambient_temperature 120(2)
_diffrn_detector_area_resol_mean 16
_diffrn_measured_fraction_theta_full 0.993
_diffrn_measured_fraction_theta_max 0.993
_diffrn_measurement_device '62mm x 62mm CCD camera on three-circle goniostat'
_diffrn_measurement_device_type 'Bruker SMART APEX II CCD'
_diffrn_measurement_method '\f scans and \w scans'
_diffrn_radiation_monochromator 'flat graphite crystal'
_diffrn_radiation_source 'fine-focus sealed tube'
_diffrn_radiation_type MoK\a
_diffrn_radiation_wavelength 0.71073
_diffrn_reflns_av_R_equivalents 0.0363
_diffrn_reflns_av_sigmaI/netI 0.0438
_diffrn_reflns_limit_h_max 15
_diffrn_reflns_limit_h_min -15
_diffrn_reflns_limit_k_max 15
_diffrn_reflns_limit_k_min -13
_diffrn_reflns_limit_l_max 32
_diffrn_reflns_limit_l_min -38
_diffrn_reflns_number 35563
_diffrn_reflns_theta_full 27.12
_diffrn_reflns_theta_max 27.12
_diffrn_reflns_theta_min 1.37
_exptl_absorpt_coefficient_mu 6.704
_exptl_absorpt_correction_T_max 0.6660
_exptl_absorpt_correction_T_min 0.2391
_exptl_absorpt_correction_type numerical
_exptl_absorpt_process_details 'SADABS (Sheldrick, 2008)'
_exptl_crystal_colour colourless
_exptl_crystal_density_diffrn 1.845
_exptl_crystal_density_method 'not measured'
_exptl_crystal_description plate
_exptl_crystal_F_000 2408
_exptl_crystal_size_max 0.30
_exptl_crystal_size_mid 0.10
_exptl_crystal_size_min 0.07
_refine_diff_density_max 1.246
_refine_diff_density_min -0.553
_refine_diff_density_rms 0.139
_refine_ls_extinction_method none
_refine_ls_goodness_of_fit_ref 1.030
_refine_ls_hydrogen_treatment constr
_refine_ls_matrix_type full
_refine_ls_number_parameters 547
_refine_ls_number_reflns 9899
_refine_ls_number_restraints 12
_refine_ls_restrained_S_all 1.030
_refine_ls_R_factor_all 0.0553
_refine_ls_R_factor_gt 0.0317
_refine_ls_shift/su_max 0.005
_refine_ls_shift/su_mean 0.000
_refine_ls_structure_factor_coef Fsqd
_refine_ls_weighting_details 'calc w=1/[\s^2^(Fo^2^)+(0.0368P)^2^+3.9849P] where P=(Fo^2^+2Fc^2^)/3'
_refine_ls_weighting_scheme calc
_refine_ls_wR_factor_gt 0.0682
_refine_ls_wR_factor_ref 0.0753
_reflns_number_gt 7518
_reflns_number_total 9899
_reflns_threshold_expression >2sigma(I)
_cod_data_source_file ic501470v_si_002.cif
_cod_data_source_block 2
_cod_original_sg_symbol_H-M 'P 21/c'
_cod_database_code 4341860

loop_
_symmetry_equiv_pos_as_xyz
'x, y, z'
'-x, y+1/2, -z+1/2'
'-x, -y, -z'
'x, -y-1/2, z-1/2'

loop_
_atom_site_label
_atom_site_type_symbol
_atom_site_fract_x
_atom_site_fract_y
_atom_site_fract_z
_atom_site_U_iso_or_equiv
_atom_site_adp_type
_atom_site_occupancy
_atom_site_symmetry_multiplicity
_atom_site_calc_flag
_atom_site_refinement_flags
C1 C 0.8985(4) 0.8268(4) 1.03831(15) 0.0257(11) Uani 1 1 d .
C2 C 0.8973(4) 0.7642(4) 1.06881(16) 0.0285(12) Uani 1 1 d .
C3 C 0.8951(4) 0.6929(4) 1.10666(17) 0.0305(12) Uani 1 1 d .
C4 C 0.8059(5) 0.6872(6) 1.1277(2) 0.0539(19) Uani 1 1 d .
H4 H 0.7432 0.7307 1.1167 0.065 Uiso 1 1 calc R
C5 C 0.8030(5) 0.6202(6) 1.1645(2) 0.0529(18) Uani 1 1 d .
H5 H 0.7404 0.6213 1.1789 0.064 Uiso 1 1 calc R
C6 C 0.8901(4) 0.5526(4) 1.18011(16) 0.0279(12) Uani 1 1 d .
C7 C 0.9816(5) 0.5602(5) 1.15992(19) 0.0402(14) Uani 1 1 d .
H7 H 1.0446 0.5170 1.1710 0.048 Uiso 1 1 calc R
C8 C 0.9846(5) 0.6284(5) 1.12419(19) 0.0385(14) Uani 1 1 d .
H8 H 1.0494 0.6313 1.1112 0.046 Uiso 1 1 calc R
C9 C 0.8846(5) 0.4728(4) 1.21690(16) 0.0326(13) Uani 1 1 d .
C10 C 0.7823(5) 0.4432(5) 1.22834(18) 0.0396(14) Uani 1 1 d .
H10 H 0.7163 0.4761 1.2132 0.048 Uiso 1 1 calc R
C11 C 0.7772(6) 0.3664(5) 1.26149(19) 0.0465(16) Uani 1 1 d .
H11 H 0.7077 0.3468 1.2687 0.056 Uiso 1 1 calc R
C12 C 0.8713(7) 0.3185(5) 1.28395(19) 0.0500(18) Uani 1 1 d .
H12 H 0.8671 0.2663 1.3068 0.060 Uiso 1 1 calc R
C13 C 0.9709(6) 0.3460(5) 1.27347(18) 0.0471(17) Uani 1 1 d .
H13 H 1.0360 0.3126 1.2891 0.057 Uiso 1 1 calc R
C14 C 0.9787(5) 0.4229(4) 1.24001(18) 0.0388(14) Uani 1 1 d .
H14 H 1.0489 0.4409 1.2331 0.047 Uiso 1 1 calc R
C15 C 0.7810(5) 1.3584(4) 0.97712(16) 0.0327(13) Uani 1 1 d .
C16 C 0.8610(5) 1.4173(5) 1.0038(2) 0.0471(16) Uani 1 1 d .
H16 H 0.9172 1.3806 1.0238 0.057 Uiso 1 1 calc R
C17 C 0.8611(6) 1.5299(5) 1.0019(2) 0.0535(18) Uani 1 1 d .
H17 H 0.9174 1.5699 1.0205 0.064 Uiso 1 1 calc R
C18 C 0.7808(6) 1.5833(5) 0.9736(2) 0.0545(19) Uani 1 1 d .
H18 H 0.7798 1.6606 0.9729 0.065 Uiso 1 1 calc R
C19 C 0.7018(7) 1.5255(6) 0.9461(2) 0.066(2) Uani 1 1 d .
H19 H 0.6464 1.5627 0.9258 0.080 Uiso 1 1 calc R
C20 C 0.7018(6) 1.4131(5) 0.9476(2) 0.056(2) Uani 1 1 d .
H20 H 0.6470 1.3733 0.9282 0.067 Uiso 1 1 calc R
C21 C 0.6423(4) 1.1710(4) 0.98288(17) 0.0290(12) Uani 1 1 d .
C22 C 0.5587(5) 1.1695(5) 0.9457(2) 0.0419(15) Uani 1 1 d .
H22 H 0.5756 1.1821 0.9167 0.050 Uiso 1 1 calc R
C23 C 0.4520(5) 1.1499(6) 0.9505(2) 0.0573(19) Uani 1 1 d .
H23 H 0.3952 1.1484 0.9249 0.069 Uiso 1 1 calc R
C24 C 0.4263(6) 1.1319(6) 0.9930(3) 0.0591(19) Uani 1 1 d .
H24 H 0.3517 1.1212 0.9962 0.071 Uiso 1 1 calc R
C25 C 0.5074(6) 1.1298(6) 1.0298(2) 0.059(2) Uani 1 1 d .
H25 H 0.4900 1.1151 1.0586 0.071 Uiso 1 1 calc R
C26 C 0.6157(5) 1.1493(5) 1.0252(2) 0.0400(14) Uani 1 1 d .
H26 H 0.6724 1.1480 1.0509 0.048 Uiso 1 1 calc R
C27 C 0.7126(4) 0.9666(4) 0.88649(15) 0.0235(11) Uani 1 1 d .
C28 C 0.6575(4) 1.0232(5) 0.84945(17) 0.0335(13) Uani 1 1 d .
H28 H 0.6786 1.0957 0.8439 0.040 Uiso 1 1 calc R
C29 C 0.5724(5) 0.9744(5) 0.82079(18) 0.0369(14) Uani 1 1 d .
H29 H 0.5333 1.0141 0.7961 0.044 Uiso 1 1 calc R
C30 C 0.5437(5) 0.8681(5) 0.82775(19) 0.0387(14) Uani 1 1 d .
H30 H 0.4867 0.8336 0.8073 0.046 Uiso 1 1 calc R
C31 C 0.5989(5) 0.8117(5) 0.86495(18) 0.0388(14) Uani 1 1 d .
H31 H 0.5787 0.7388 0.8702 0.047 Uiso 1 1 calc R
C32 C 0.6824(4) 0.8612(4) 0.89401(17) 0.0305(12) Uani 1 1 d .
H32 H 0.7194 0.8225 0.9194 0.037 Uiso 1 1 calc R
C33 C 1.0792(4) 1.2008(4) 1.14540(16) 0.0284(12) Uani 1 1 d .
C34 C 1.1414(5) 1.1745(5) 1.18719(17) 0.0340(13) Uani 1 1 d .
H34 H 1.1293 1.1073 1.2012 0.041 Uiso 1 1 calc R
C35 C 1.2207(5) 1.2463(5) 1.20826(18) 0.0421(15) Uani 1 1 d .
H35 H 1.2621 1.2288 1.2369 0.051 Uiso 1 1 calc R
C36 C 1.2397(5) 1.3427(5) 1.1879(2) 0.0455(16) Uani 1 1 d .
H36 H 1.2959 1.3904 1.2021 0.055 Uiso 1 1 calc R
C37 C 1.1779(5) 1.3706(5) 1.1469(2) 0.0461(16) Uani 1 1 d .
H37 H 1.1901 1.4382 1.1333 0.055 Uiso 1 1 calc R
C38 C 1.0980(5) 1.2996(5) 1.12580(19) 0.0372(14) Uani 1 1 d .
H38 H 1.0556 1.3187 1.0976 0.045 Uiso 1 1 calc R
C39 C 0.8827(4) 1.0709(5) 1.15067(16) 0.0305(12) Uani 1 1 d .
C40 C 0.8739(5) 1.1263(5) 1.18939(18) 0.0353(13) Uani 1 1 d .
H40 H 0.9219 1.1855 1.1990 0.042 Uiso 1 1 calc R
C41 C 0.7949(5) 1.0953(5) 1.21447(18) 0.0378(14) Uani 1 1 d .
H41 H 0.7905 1.1327 1.2416 0.045 Uiso 1 1 calc R
C42 C 0.7235(5) 1.0123(5) 1.20089(18) 0.0390(14) Uani 1 1 d .
H42 H 0.6703 0.9910 1.2185 0.047 Uiso 1 1 calc R
C43 C 0.7297(6) 0.9600(7) 1.1616(2) 0.068(2) Uani 1 1 d .
H43 H 0.6789 0.9033 1.1514 0.082 Uiso 1 1 calc R
C44 C 0.8083(5) 0.9883(7) 1.13646(19) 0.060(2) Uani 1 1 d .
H44 H 0.8115 0.9509 1.1092 0.072 Uiso 1 1 calc R
C45 C 0.8142(4) 1.1691(4) 0.92687(16) 0.0246(11) Uani 1 1 d .
H45A H 0.8816 1.2080 0.9221 0.030 Uiso 1 1 calc R
H45B H 0.7532 1.1927 0.9030 0.030 Uiso 1 1 calc R
C46 C 0.9386(4) 1.0225(4) 0.88323(15) 0.0229(11) Uani 1 1 d .
H46A H 0.9005 1.0364 0.8521 0.027 Uiso 1 1 calc R
H46B H 0.9910 1.0831 0.8920 0.027 Uiso 1 1 calc R
C47 C 0.3498(10) 0.5458(10) 0.9268(4) 0.0424(17) Uani 0.50 1 d PU
H47A H 0.3020 0.5114 0.9455 0.064 Uiso 0.50 1 calc PR
H47B H 0.4125 0.5805 0.9461 0.064 Uiso 0.50 1 calc PR
H47C H 0.3769 0.4903 0.9082 0.064 Uiso 0.50 1 calc PR
C48 C 0.2867(11) 0.6287(10) 0.8978(4) 0.0424(17) Uani 0.50 1 d PU
C49 C 0.3442(10) 0.6830(10) 0.8698(4) 0.0424(17) Uani 0.50 1 d P
H49A H 0.2951 0.7343 0.8512 0.064 Uiso 0.50 1 calc PR
H49B H 0.3734 0.6306 0.8505 0.064 Uiso 0.50 1 calc PR
H49C H 0.4054 0.7230 0.8877 0.064 Uiso 0.50 1 calc PR
F1 F 0.4680(4) 0.7575(4) 1.21226(16) 0.0962(17) Uani 1 1 d .
F2 F 0.5195(4) 0.7009(6) 1.14820(16) 0.119(2) Uani 1 1 d .
F3 F 0.3443(3) 0.6979(4) 1.15532(12) 0.0726(13) Uani 1 1 d .
F4 F 0.4404(5) 0.5423(4) 1.15455(14) 0.0970(18) Uani 1 1 d .
F5 F 0.3898(4) 0.5975(4) 1.21864(13) 0.0843(15) Uani 1 1 d .
F6 F 0.5665(3) 0.6066(4) 1.21199(13) 0.0671(12) Uani 1 1 d .
P1 P 0.78206(11) 1.21084(11) 0.98093(4) 0.0248(3) Uani 1 1 d .
P2 P 0.83589(11) 1.02318(11) 0.92045(4) 0.0231(3) Uani 1 1 d .
P3 P 0.98410(11) 1.10332(12) 1.11595(4) 0.0270(3) Uani 1 1 d .
P4 P 0.45425(13) 0.64886(14) 1.18397(5) 0.0396(4) Uani 1 1 d .
Au1 Au 0.900451(17) 1.148966(18) 1.043802(6) 0.02849(6) Uani 1 1 d .
Au2 Au 0.884476(16) 0.926959(16) 0.985629(6) 0.02356(6) Uani 1 1 d .
O1 O 0.1933(7) 0.6506(6) 0.8997(3) 0.042(2) Uani 0.50 1 d P

loop_
_atom_site_aniso_label
_atom_site_aniso_U_11
_atom_site_aniso_U_22
_atom_site_aniso_U_33
_atom_site_aniso_U_23
_atom_site_aniso_U_13
_atom_site_aniso_U_12
C1 0.025(3) 0.030(3) 0.020(2) 0.002(2) -0.003(2) -0.004(2)
C2 0.024(3) 0.035(3) 0.025(3) 0.001(2) 0.001(2) -0.003(2)
C3 0.033(3) 0.031(3) 0.027(3) 0.006(2) 0.003(2) -0.003(2)
C4 0.030(3) 0.075(5) 0.058(4) 0.042(4) 0.010(3) 0.014(3)
C5 0.041(4) 0.064(4) 0.059(4) 0.032(4) 0.023(3) 0.011(3)
C6 0.034(3) 0.026(3) 0.024(3) 0.002(2) 0.006(2) 0.000(2)
C7 0.039(3) 0.039(4) 0.043(3) 0.014(3) 0.010(3) 0.015(3)
C8 0.034(3) 0.045(4) 0.040(3) 0.012(3) 0.015(3) 0.005(3)
C9 0.047(4) 0.028(3) 0.024(3) -0.001(2) 0.010(3) 0.005(3)
C10 0.056(4) 0.034(3) 0.033(3) 0.001(2) 0.019(3) 0.001(3)
C11 0.076(5) 0.036(4) 0.032(3) 0.003(3) 0.022(3) 0.001(3)
C12 0.096(6) 0.032(3) 0.024(3) 0.002(2) 0.016(3) -0.001(4)
C13 0.075(5) 0.034(3) 0.027(3) 0.002(3) -0.004(3) 0.008(3)
C14 0.054(4) 0.033(3) 0.028(3) -0.002(2) 0.002(3) 0.001(3)
C15 0.041(3) 0.034(3) 0.021(3) 0.001(2) 0.002(2) 0.004(3)
C16 0.051(4) 0.037(4) 0.047(4) -0.003(3) -0.009(3) 0.002(3)
C17 0.057(4) 0.043(4) 0.053(4) -0.012(3) -0.010(3) -0.005(3)
C18 0.085(6) 0.033(4) 0.043(4) 0.002(3) 0.005(4) -0.005(4)
C19 0.092(6) 0.044(4) 0.051(4) 0.015(3) -0.021(4) -0.002(4)
C20 0.078(5) 0.035(4) 0.043(4) 0.003(3) -0.020(4) -0.009(3)
C21 0.023(3) 0.032(3) 0.031(3) 0.003(2) 0.002(2) 0.003(2)
C22 0.032(3) 0.051(4) 0.041(3) 0.005(3) 0.003(3) -0.002(3)
C23 0.031(4) 0.072(5) 0.063(4) 0.008(4) -0.007(3) -0.001(3)
C24 0.030(4) 0.070(5) 0.081(5) -0.008(4) 0.020(4) -0.008(4)
C25 0.047(4) 0.081(5) 0.057(4) -0.005(4) 0.028(4) -0.016(4)
C26 0.031(3) 0.053(4) 0.039(3) 0.002(3) 0.013(3) 0.001(3)
C27 0.017(2) 0.032(3) 0.021(2) -0.002(2) 0.002(2) 0.004(2)
C28 0.025(3) 0.045(3) 0.029(3) 0.000(2) 0.000(2) 0.001(3)
C29 0.029(3) 0.049(4) 0.029(3) 0.000(3) -0.005(2) 0.007(3)
C30 0.031(3) 0.047(4) 0.035(3) -0.007(3) -0.004(3) -0.003(3)
C31 0.041(4) 0.036(3) 0.038(3) -0.003(3) 0.000(3) -0.006(3)
C32 0.028(3) 0.038(3) 0.025(3) -0.001(2) 0.003(2) 0.001(3)
C33 0.029(3) 0.036(3) 0.021(2) -0.001(2) 0.006(2) 0.008(2)
C34 0.034(3) 0.043(3) 0.026(3) -0.001(2) 0.007(2) -0.001(3)
C35 0.043(4) 0.058(4) 0.025(3) -0.012(3) 0.006(3) -0.003(3)
C36 0.044(4) 0.050(4) 0.045(4) -0.017(3) 0.016(3) -0.003(3)
C37 0.054(4) 0.031(3) 0.059(4) -0.001(3) 0.025(3) -0.001(3)
C38 0.035(3) 0.042(4) 0.035(3) 0.006(3) 0.007(3) 0.010(3)
C39 0.023(3) 0.048(3) 0.021(2) -0.001(2) 0.003(2) 0.004(3)
C40 0.042(3) 0.034(3) 0.033(3) 0.001(2) 0.015(3) 0.002(3)
C41 0.042(4) 0.047(4) 0.028(3) -0.006(3) 0.017(3) 0.003(3)
C42 0.026(3) 0.059(4) 0.034(3) -0.006(3) 0.011(2) -0.002(3)
C43 0.042(4) 0.110(7) 0.058(4) -0.043(4) 0.025(3) -0.040(4)
C44 0.042(4) 0.111(6) 0.031(3) -0.034(4) 0.018(3) -0.032(4)
C45 0.021(3) 0.030(3) 0.022(2) 0.005(2) 0.005(2) -0.002(2)
C46 0.019(2) 0.032(3) 0.018(2) 0.001(2) 0.0038(19) 0.002(2)
C47 0.039(4) 0.051(4) 0.040(3) -0.022(3) 0.015(3) -0.010(3)
C48 0.039(4) 0.051(4) 0.040(3) -0.022(3) 0.015(3) -0.010(3)
C49 0.039(4) 0.051(4) 0.040(3) -0.022(3) 0.015(3) -0.010(3)
F1 0.106(4) 0.073(3) 0.094(3) -0.023(3) -0.027(3) 0.023(3)
F2 0.085(4) 0.197(6) 0.080(3) 0.085(4) 0.033(3) 0.017(4)
F3 0.065(3) 0.096(3) 0.049(2) 0.012(2) -0.009(2) 0.041(2)
F4 0.132(5) 0.089(3) 0.059(3) -0.016(2) -0.016(3) 0.049(3)
F5 0.059(3) 0.141(4) 0.054(3) 0.038(3) 0.017(2) -0.003(3)
F6 0.041(2) 0.108(3) 0.051(2) 0.018(2) 0.0043(18) 0.026(2)
P1 0.0243(7) 0.0317(7) 0.0174(6) 0.0027(5) 0.0005(5) 0.0021(6)
P2 0.0198(7) 0.0318(7) 0.0172(6) 0.0024(5) 0.0019(5) -0.0001(6)
P3 0.0233(7) 0.0411(8) 0.0164(6) 0.0025(6) 0.0028(5) 0.0044(6)
P4 0.0365(9) 0.0549(10) 0.0273(7) 0.0134(7) 0.0057(6) 0.0148(8)
Au1 0.02542(11) 0.04277(13) 0.01637(10) 0.00364(8) 0.00112(8) 0.00694(9)
Au2 0.02188(10) 0.03129(11) 0.01693(9) 0.00396(8) 0.00179(7) -0.00081(9)
O1 0.044(5) 0.045(5) 0.040(4) -0.022(4) 0.011(4) -0.010(4)

loop_
_atom_type_symbol
_atom_type_description
_atom_type_scat_dispersion_real
_atom_type_scat_dispersion_imag
_atom_type_scat_source
C C 0.0033 0.0016 'International Tables Vol C Tables 4.2.6.8 and 6.1.1.4'
H H 0.0000 0.0000 'International Tables Vol C Tables 4.2.6.8 and 6.1.1.4'
F F 0.0171 0.0103 'International Tables Vol C Tables 4.2.6.8 and 6.1.1.4'
P P 0.1023 0.0942 'International Tables Vol C Tables 4.2.6.8 and 6.1.1.4'
Au Au -2.0133 8.8022 'International Tables Vol C Tables 4.2.6.8 and 6.1.1.4'
O O 0.0106 0.0060 'International Tables Vol C Tables 4.2.6.8 and 6.1.1.4'

loop_
_geom_angle_atom_site_label_1
_geom_angle_atom_site_label_2
_geom_angle_atom_site_label_3
_geom_angle
_geom_angle_site_symmetry_1
_geom_angle_site_symmetry_3
C2 C1 Au2 174.2(5) . .
C1 C2 C3 177.5(6) . .
C4 C3 C8 116.3(5) . .
C4 C3 C2 122.0(5) . .
C8 C3 C2 121.7(5) . .
C3 C4 C5 122.7(6) . .
C3 C4 H4 118.6 . .
C5 C4 H4 118.6 . .
C6 C5 C4 120.4(6) . .
C6 C5 H5 119.8 . .
C4 C5 H5 119.8 . .
C5 C6 C7 117.2(5) . .
C5 C6 C9 121.3(5) . .
C7 C6 C9 121.6(5) . .
C8 C7 C6 121.9(5) . .
C8 C7 H7 119.1 . .
C6 C7 H7 119.1 . .
C7 C8 C3 121.4(5) . .
C7 C8 H8 119.3 . .
C3 C8 H8 119.3 . .
C14 C9 C10 117.7(5) . .
C14 C9 C6 121.5(5) . .
C10 C9 C6 120.7(5) . .
C11 C10 C9 120.6(6) . .
C11 C10 H10 119.7 . .
C9 C10 H10 119.7 . .
C12 C11 C10 120.6(7) . .
C12 C11 H11 119.7 . .
C10 C11 H11 119.7 . .
C13 C12 C11 119.8(6) . .
C13 C12 H12 120.1 . .
C11 C12 H12 120.1 . .
C12 C13 C14 121.0(6) . .
C12 C13 H13 119.5 . .
C14 C13 H13 119.5 . .
C9 C14 C13 120.4(6) . .
C9 C14 H14 119.8 . .
C13 C14 H14 119.8 . .
C16 C15 C20 118.7(6) . .
C16 C15 P1 119.6(4) . .
C20 C15 P1 121.6(4) . .
C15 C16 C17 120.7(6) . .
C15 C16 H16 119.7 . .
C17 C16 H16 119.7 . .
C18 C17 C16 120.2(6) . .
C18 C17 H17 119.9 . .
C16 C17 H17 119.9 . .
C17 C18 C19 119.8(6) . .
C17 C18 H18 120.1 . .
C19 C18 H18 120.1 . .
C18 C19 C20 120.2(6) . .
C18 C19 H19 119.9 . .
C20 C19 H19 119.9 . .
C15 C20 C19 120.4(6) . .
C15 C20 H20 119.8 . .
C19 C20 H20 119.8 . .
C22 C21 C26 118.7(5) . .
C22 C21 P1 123.7(4) . .
C26 C21 P1 117.3(4) . .
C23 C22 C21 120.3(6) . .
C23 C22 H22 119.8 . .
C21 C22 H22 119.8 . .
C22 C23 C24 120.3(6) . .
C22 C23 H23 119.9 . .
C24 C23 H23 119.9 . .
C25 C24 C23 120.4(6) . .
C25 C24 H24 119.8 . .
C23 C24 H24 119.8 . .
C24 C25 C26 119.6(6) . .
C24 C25 H25 120.2 . .
C26 C25 H25 120.2 . .
C25 C26 C21 120.6(6) . .
C25 C26 H26 119.7 . .
C21 C26 H26 119.7 . .
C32 C27 C28 119.7(5) . .
C32 C27 P2 119.3(4) . .
C28 C27 P2 120.4(4) . .
C29 C28 C27 120.1(5) . .
C29 C28 H28 120.0 . .
C27 C28 H28 120.0 . .
C28 C29 C30 120.3(5) . .
C28 C29 H29 119.9 . .
C30 C29 H29 119.9 . .
C29 C30 C31 119.5(5) . .
C29 C30 H30 120.2 . .
C31 C30 H30 120.2 . .
C32 C31 C30 120.2(6) . .
C32 C31 H31 119.9 . .
C30 C31 H31 119.9 . .
C31 C32 C27 120.3(5) . .
C31 C32 H32 119.9 . .
C27 C32 H32 119.9 . .
C38 C33 C34 118.9(5) . .
C38 C33 P3 120.9(4) . .
C34 C33 P3 120.1(4) . .
C35 C34 C33 120.0(6) . .
C35 C34 H34 120.0 . .
C33 C34 H34 120.0 . .
C36 C35 C34 120.2(6) . .
C36 C35 H35 119.9 . .
C34 C35 H35 119.9 . .
C35 C36 C37 120.5(6) . .
C35 C36 H36 119.8 . .
C37 C36 H36 119.8 . .
C36 C37 C38 119.6(6) . .
C36 C37 H37 120.2 . .
C38 C37 H37 120.2 . .
C37 C38 C33 120.8(5) . .
C37 C38 H38 119.6 . .
C33 C38 H38 119.6 . .
C40 C39 C44 118.7(5) . .
C40 C39 P3 123.4(4) . .
C44 C39 P3 117.8(4) . .
C39 C40 C41 119.9(6) . .
C39 C40 H40 120.1 . .
C41 C40 H40 120.1 . .
C42 C41 C40 121.1(5) . .
C42 C41 H41 119.4 . .
C40 C41 H41 119.4 . .
C41 C42 C43 118.9(6) . .
C41 C42 H42 120.5 . .
C43 C42 H42 120.5 . .
C42 C43 C44 121.0(6) . .
C42 C43 H43 119.5 . .
C44 C43 H43 119.5 . .
C43 C44 C39 120.3(5) . .
C43 C44 H44 119.9 . .
C39 C44 H44 119.9 . .
P1 C45 P2 115.5(3) . .
P1 C45 H45A 108.4 . .
P2 C45 H45A 108.4 . .
P1 C45 H45B 108.4 . .
P2 C45 H45B 108.4 . .
H45A C45 H45B 107.5 . .
P3 C46 P2 114.4(3) 3_777 .
P3 C46 H46A 108.7 3_777 .
P2 C46 H46A 108.7 . .
P3 C46 H46B 108.7 3_777 .
P2 C46 H46B 108.7 . .
H46A C46 H46B 107.6 . .
C48 C47 H47A 109.5 . .
C48 C47 H47B 109.5 . .
H47A C47 H47B 109.5 . .
C48 C47 H47C 109.5 . .
H47A C47 H47C 109.5 . .
H47B C47 H47C 109.5 . .
O1 C48 C49 122.0(13) . .
O1 C48 C47 122.6(12) . .
C49 C48 C47 115.4(12) . .
C48 C49 H49A 109.5 . .
C48 C49 H49B 109.5 . .
H49A C49 H49B 109.5 . .
C48 C49 H49C 109.5 . .
H49A C49 H49C 109.5 . .
H49B C49 H49C 109.5 . .
C21 P1 C15 106.1(3) . .
C21 P1 C45 108.2(2) . .
C15 P1 C45 102.9(2) . .
C21 P1 Au1 110.60(17) . .
C15 P1 Au1 112.11(18) . .
C45 P1 Au1 116.19(17) . .
C27 P2 C45 108.2(2) . .
C27 P2 C46 104.4(2) . .
C45 P2 C46 101.5(2) . .
C27 P2 Au2 110.92(17) . .
C45 P2 Au2 115.83(16) . .
C46 P2 Au2 115.02(16) . .
C33 P3 C39 108.3(2) . .
C33 P3 C46 105.4(2) . 3_777
C39 P3 C46 102.7(2) . 3_777
C33 P3 Au1 116.76(17) . .
C39 P3 Au1 111.25(17) . .
C46 P3 Au1 111.42(15) 3_777 .
F5 P4 F4 91.6(3) . .
F5 P4 F6 90.4(2) . .
F4 P4 F6 91.7(3) . .
F5 P4 F1 89.7(3) . .
F4 P4 F1 178.4(3) . .
F6 P4 F1 89.2(3) . .
F5 P4 F2 179.5(3) . .
F4 P4 F2 88.1(3) . .
F6 P4 F2 89.9(3) . .
F1 P4 F2 90.6(4) . .
F5 P4 F3 92.0(2) . .
F4 P4 F3 90.5(2) . .
F6 P4 F3 176.8(3) . .
F1 P4 F3 88.6(2) . .
F2 P4 F3 87.7(3) . .
P1 Au1 P3 165.45(5) . .
P1 Au1 Au2 108.11(3) . 3_777
P3 Au1 Au2 86.37(3) . 3_777
P1 Au1 Au2 81.91(3) . .
P3 Au1 Au2 106.53(4) . .
Au2 Au1 Au2 63.954(7) 3_777 .
C1 Au2 P2 168.43(15) . .
C1 Au2 Au1 94.94(15) . 3_777
P2 Au2 Au1 90.86(3) . 3_777
C1 Au2 Au1 95.49(14) . .
P2 Au2 Au1 90.93(3) . .
Au1 Au2 Au1 116.045(7) 3_777 .
C1 Au2 Au2 99.89(14) . 3_777
P2 Au2 Au2 91.68(3) . 3_777
Au1 Au2 Au2 60.191(8) 3_777 3_777
Au1 Au2 Au2 55.854(7) . 3_777

loop_
_geom_bond_atom_site_label_1
_geom_bond_atom_site_label_2
_geom_bond_distance
_geom_bond_site_symmetry_2
C1 C2 1.204(7) .
C1 Au2 1.997(5) .
C2 C3 1.446(7) .
C3 C4 1.364(8) .
C3 C8 1.386(8) .
C4 C5 1.389(8) .
C4 H4 0.9500 .
C5 C6 1.374(8) .
C5 H5 0.9500 .
C6 C7 1.376(8) .
C6 C9 1.493(7) .
C7 C8 1.373(7) .
C7 H7 0.9500 .
C8 H8 0.9500 .
C9 C14 1.388(8) .
C9 C10 1.412(8) .
C10 C11 1.386(8) .
C10 H10 0.9500 .
C11 C12 1.369(9) .
C11 H11 0.9500 .
C12 C13 1.363(10) .
C12 H12 0.9500 .
C13 C14 1.400(8) .
C13 H13 0.9500 .
C14 H14 0.9500 .
C15 C16 1.365(8) .
C15 C20 1.377(8) .
C15 P1 1.816(6) .
C16 C17 1.384(9) .
C16 H16 0.9500 .
C17 C18 1.358(9) .
C17 H17 0.9500 .
C18 C19 1.364(9) .
C18 H18 0.9500 .
C19 C20 1.381(9) .
C19 H19 0.9500 .
C20 H20 0.9500 .
C21 C22 1.386(8) .
C21 C26 1.402(7) .
C21 P1 1.800(5) .
C22 C23 1.370(9) .
C22 H22 0.9500 .
C23 C24 1.394(10) .
C23 H23 0.9500 .
C24 C25 1.361(9) .
C24 H24 0.9500 .
C25 C26 1.386(8) .
C25 H25 0.9500 .
C26 H26 0.9500 .
C27 C32 1.377(7) .
C27 C28 1.391(7) .
C27 P2 1.816(5) .
C28 C29 1.375(7) .
C28 H28 0.9500 .
C29 C30 1.378(8) .
C29 H29 0.9500 .
C30 C31 1.394(8) .
C30 H30 0.9500 .
C31 C32 1.372(8) .
C31 H31 0.9500 .
C32 H32 0.9500 .
C33 C38 1.388(8) .
C33 C34 1.397(7) .
C33 P3 1.798(6) .
C34 C35 1.386(8) .
C34 H34 0.9500 .
C35 C36 1.373(9) .
C35 H35 0.9500 .
C36 C37 1.380(9) .
C36 H36 0.9500 .
C37 C38 1.384(8) .
C37 H37 0.9500 .
C38 H38 0.9500 .
C39 C40 1.375(7) .
C39 C44 1.384(8) .
C39 P3 1.812(5) .
C40 C41 1.388(8) .
C40 H40 0.9500 .
C41 C42 1.362(8) .
C41 H41 0.9500 .
C42 C43 1.365(8) .
C42 H42 0.9500 .
C43 C44 1.376(8) .
C43 H43 0.9500 .
C44 H44 0.9500 .
C45 P1 1.823(5) .
C45 P2 1.827(5) .
C45 H45A 0.9900 .
C45 H45B 0.9900 .
C46 P3 1.812(5) 3_777
C46 P2 1.835(5) .
C46 H46A 0.9900 .
C46 H46B 0.9900 .
C47 C48 1.475(18) .
C47 H47A 0.9800 .
C47 H47B 0.9800 .
C47 H47C 0.9800 .
C48 O1 1.192(14) .
C48 C49 1.369(16) .
C49 H49A 0.9800 .
C49 H49B 0.9800 .
C49 H49C 0.9800 .
F1 P4 1.578(5) .
F2 P4 1.591(5) .
F3 P4 1.593(4) .
F4 P4 1.575(5) .
F5 P4 1.556(4) .
F6 P4 1.577(4) .
P1 Au1 2.3137(12) .
P2 Au2 2.2875(12) .
P3 C46 1.812(5) 3_777
P3 Au1 2.3146(12) .
Au1 Au2 3.0832(3) 3_777
Au1 Au2 3.2325(3) .
Au2 Au1 3.0831(3) 3_777
Au2 Au2 3.3471(4) 3_777
